data_1570929
loop_
_publ_author_name
'Hassan, Nahid'
'Nagaraja, Suneetha'
'Saha, Sauvik'
'Tarafder, Kartick'
'Ballav, Nirmalya'

_publ_section_title
;
 Excitonic cuprophilic interactions in one-dimensional hybrid
 organic-inorganic crystals.
;
_journal_issue 11
_journal_name_full 'Chemical science'
_journal_page_first 4075
_journal_page_last 4085
_journal_paper_doi 10.1039/d3sc06255d
_journal_volume 15
_journal_year 2024
_chemical_formula_moiety 'Ag2 Br3, C4 H12 N'
_chemical_formula_sum 'C4 H12 Ag2 Br3 N'
_chemical_formula_weight 529.62
_space_group_crystal_system orthorhombic
_space_group_IT_number 62
_space_group_name_Hall '-P 2ac 2n'
_space_group_name_H-M_alt 'P n m a'
_atom_sites_solution_hydrogens geom
_audit_creation_method SHELXL-2019/1
_audit_update_record
;
2023-11-21 deposited with the CCDC.	2024-02-05 downloaded from the CCDC.
;
_cell_angle_alpha 90
_cell_angle_beta 90
_cell_angle_gamma 90
_cell_formula_units_Z 4
_cell_length_a 16.535(2)
_cell_length_b 7.0771(9)
_cell_length_c 9.6517(11)
_cell_measurement_reflns_used 9983
_cell_measurement_temperature 150(2)
_cell_measurement_theta_max 25.03
_cell_measurement_theta_min 2.46
_cell_volume 1129.4(2)
_computing_structure_refinement 'SHELXL-2019/1 (Sheldrick, 2019)'
_diffrn_ambient_temperature 150(2)
_diffrn_measured_fraction_theta_full 0.998
_diffrn_measured_fraction_theta_max 0.998
_diffrn_measurement_device_type 'Bruker APEX-II CCD'
_diffrn_measurement_method '\f and \w scans'
_diffrn_radiation_type MoK\a
_diffrn_radiation_wavelength 0.71073
_diffrn_reflns_av_R_equivalents 0.0448
_diffrn_reflns_av_unetI/netI 0.0179
_diffrn_reflns_Laue_measured_fraction_full 0.998
_diffrn_reflns_Laue_measured_fraction_max 0.998
_diffrn_reflns_limit_h_max 19
_diffrn_reflns_limit_h_min -19
_diffrn_reflns_limit_k_max 8
_diffrn_reflns_limit_k_min -8
_diffrn_reflns_limit_l_max 11
_diffrn_reflns_limit_l_min -10
_diffrn_reflns_number 15396
_diffrn_reflns_point_group_measured_fraction_full 0.998
_diffrn_reflns_point_group_measured_fraction_max 0.998
_diffrn_reflns_theta_full 25.027
_diffrn_reflns_theta_max 25.027
_diffrn_reflns_theta_min 2.443
_exptl_absorpt_coefficient_mu 14.022
_exptl_absorpt_correction_T_max 0.7452
_exptl_absorpt_correction_T_min 0.2833
_exptl_absorpt_correction_type multi-scan
_exptl_crystal_colour colourless
_exptl_crystal_density_diffrn 3.115
_exptl_crystal_description Needle
_exptl_crystal_F_000 968
_exptl_crystal_size_max 1.000
_exptl_crystal_size_mid 0.076
_exptl_crystal_size_min 0.074
_refine_diff_density_max 0.598
_refine_diff_density_min -1.399
_refine_diff_density_rms 0.264
_refine_ls_extinction_method none
_refine_ls_goodness_of_fit_ref 1.217
_refine_ls_hydrogen_treatment constr
_refine_ls_matrix_type full
_refine_ls_number_parameters 58
_refine_ls_number_reflns 1087
_refine_ls_number_restraints 0
_refine_ls_restrained_S_all 1.217
_refine_ls_R_factor_all 0.0252
_refine_ls_R_factor_gt 0.0222
_refine_ls_shift/su_max 0.001
_refine_ls_shift/su_mean 0.000
_refine_ls_structure_factor_coef Fsqd
_refine_ls_weighting_details 'w=1/[\s^2^(Fo^2^)+(0.0262P)^2^+0.3033P] where P=(Fo^2^+2Fc^2^)/3'
_refine_ls_weighting_scheme calc
_refine_ls_wR_factor_gt 0.0480
_refine_ls_wR_factor_ref 0.0489
_reflns_Friedel_coverage 0.000
_reflns_number_gt 1009
_reflns_number_total 1087
_reflns_threshold_expression 'I > 2\s(I)'
_cod_data_source_file d3sc06255d4.cif
_cod_data_source_block TRY_a
_cod_depositor_comments 'Adding full bibliography for 1570928--1570929.cif.'
_cod_database_code 1570929
_shelx_shelxl_version_number 2019/1
_shelx_space_group_comment
;
The symmetry employed for this shelxl refinement is uniquely defined
by the following loop, which should always be used as a source of
symmetry information in preference to the above space-group names.
They are only intended as comments.
;

loop_
_space_group_symop_operation_xyz
'x, y, z'
'-x+1/2, -y, z+1/2'
'-x, y+1/2, -z'
'x+1/2, -y+1/2, -z+1/2'
'-x, -y, -z'
'x-1/2, y, -z-1/2'
'x, -y-1/2, z'
'-x-1/2, y-1/2, z-1/2'

loop_
_atom_site_label
_atom_site_type_symbol
_atom_site_fract_x
_atom_site_fract_y
_atom_site_fract_z
_atom_site_U_iso_or_equiv
_atom_site_adp_type
_atom_site_occupancy
_atom_site_site_symmetry_order
_atom_site_calc_flag
_atom_site_refinement_flags_posn
_atom_site_refinement_flags_adp
_atom_site_refinement_flags_occupancy
_atom_site_disorder_assembly
_atom_site_disorder_group
Ag1 Ag 0.42040(2) 0.49756(3) 0.57957(3) 0.02577(12) Uani 1 1 d . . . . .
Br1 Br 0.45040(3) 0.750000 0.36287(4) 0.01611(13) Uani 1 2 d S T P . .
Br2 Br 0.39770(3) 0.750000 0.77831(5) 0.02556(14) Uani 1 2 d S T P . .
Br3 Br 0.31064(3) 0.250000 0.50893(6) 0.02694(15) Uani 1 2 d S T P . .
N1 N 0.3549(2) 0.250000 0.0374(4) 0.0172(8) Uani 1 2 d S T P . .
C11 C 0.3552(3) 0.4219(4) 0.1275(4) 0.0340(9) Uani 1 1 d . . . . .
H11A H 0.306357 0.422982 0.185019 0.051 Uiso 1 1 calc R U . . .
H11B H 0.356311 0.535329 0.069337 0.051 Uiso 1 1 calc R U . . .
H11C H 0.403123 0.419873 0.187209 0.051 Uiso 1 1 calc R U . . .
C12 C 0.2820(3) 0.250000 -0.0531(6) 0.0350(13) Uani 1 2 d S T P . .
H12A H 0.233370 0.236198 0.004215 0.052 Uiso 0.5 1 calc R U P A -1
H12B H 0.285235 0.144470 -0.118558 0.052 Uiso 0.5 1 calc R U P A -1
H12C H 0.279237 0.369331 -0.104358 0.052 Uiso 0.5 1 calc R U P A -1
C13 C 0.4285(3) 0.250000 -0.0506(5) 0.0296(12) Uani 1 2 d S T P . .
H13A H 0.429735 0.365314 -0.106817 0.044 Uiso 0.5 1 calc R U P B -1
H13B H 0.427766 0.139329 -0.111653 0.044 Uiso 0.5 1 calc R U P B -1
H13C H 0.476672 0.245358 0.008464 0.044 Uiso 0.5 1 calc R U P B -1

loop_
_atom_site_aniso_label
_atom_site_aniso_U_11
_atom_site_aniso_U_22
_atom_site_aniso_U_33
_atom_site_aniso_U_23
_atom_site_aniso_U_13
_atom_site_aniso_U_12
Ag1 0.02926(19) 0.01945(18) 0.0286(2) -0.00078(10) 0.00044(12) -0.00069(9)
Br1 0.0189(3) 0.0131(2) 0.0164(2) 0.000 -0.00122(18) 0.000
Br2 0.0388(3) 0.0177(2) 0.0202(3) 0.000 0.0043(2) 0.000
Br3 0.0206(3) 0.0177(2) 0.0425(3) 0.000 -0.0039(2) 0.000
N1 0.019(2) 0.0161(18) 0.0168(18) 0.000 -0.0044(16) 0.000
C11 0.055(3) 0.0179(18) 0.0288(19) -0.0094(16) 0.0009(18) 0.0054(17)
C12 0.027(3) 0.036(3) 0.043(3) 0.000 -0.016(3) 0.000
C13 0.027(3) 0.027(3) 0.034(3) 0.000 0.007(2) 0.000

loop_
_atom_type_symbol
_atom_type_description
_atom_type_scat_dispersion_real
_atom_type_scat_dispersion_imag
_atom_type_scat_source
C C 0.0033 0.0016 'International Tables Vol C Tables 4.2.6.8 and 6.1.1.4'
H H 0.0000 0.0000 'International Tables Vol C Tables 4.2.6.8 and 6.1.1.4'
Ag Ag -0.8971 1.1015 'International Tables Vol C Tables 4.2.6.8 and 6.1.1.4'
Br Br -0.2901 2.4595 'International Tables Vol C Tables 4.2.6.8 and 6.1.1.4'
N N 0.0061 0.0033 'International Tables Vol C Tables 4.2.6.8 and 6.1.1.4'

loop_
_geom_angle_atom_site_label_1
_geom_angle_atom_site_label_2
_geom_angle_atom_site_label_3
_geom_angle
_geom_angle_site_symmetry_1
_geom_angle_site_symmetry_3
_geom_angle_publ_flag
Br3 Ag1 Br2 122.879(19) . . ?
Br3 Ag1 Br1 110.890(17) . . ?
Br2 Ag1 Br1 97.814(15) . . ?
Br3 Ag1 Br1 99.272(15) . 5_666 ?
Br2 Ag1 Br1 112.587(17) . 5_666 ?
Br1 Ag1 Br1 114.229(13) . 5_666 ?
Br3 Ag1 Ag1 118.424(18) . 5_666 ?
Br2 Ag1 Ag1 118.675(17) . 5_666 ?
Br1 Ag1 Ag1 57.479(12) . 5_666 ?
Br1 Ag1 Ag1 56.750(13) 5_666 5_666 ?
Ag1 Br1 Ag1 79.464(17) 7_575 . ?
Ag1 Br1 Ag1 65.769(13) 7_575 3_656 ?
Ag1 Br1 Ag1 112.604(16) . 3_656 ?
Ag1 Br1 Ag1 112.604(16) 7_575 5_666 ?
Ag1 Br1 Ag1 65.770(13) . 5_666 ?
Ag1 Br1 Ag1 76.879(17) 3_656 5_666 ?
Ag1 Br2 Ag1 84.856(19) . 7_575 ?
Ag1 Br3 Ag1 84.20(2) . 7_565 ?
C13 N1 C12 109.2(4) . . ?
C13 N1 C11 109.3(2) . . ?
C12 N1 C11 110.1(2) . . ?
C13 N1 C11 109.3(2) . 7_565 ?
C12 N1 C11 110.1(2) . 7_565 ?
C11 N1 C11 108.8(4) . 7_565 ?
N1 C11 H11A 109.5 . . ?
N1 C11 H11B 109.5 . . ?
H11A C11 H11B 109.5 . . ?
N1 C11 H11C 109.5 . . ?
H11A C11 H11C 109.5 . . ?
H11B C11 H11C 109.5 . . ?
N1 C12 H12A 109.5 . . ?
N1 C12 H12B 109.5 . . ?
H12A C12 H12B 109.5 . . ?
N1 C12 H12C 109.5 . . ?
H12A C12 H12C 109.5 . . ?
H12B C12 H12C 109.5 . . ?
N1 C13 H13A 109.5 . . ?
N1 C13 H13B 109.5 . . ?
H13A C13 H13B 109.5 . . ?
N1 C13 H13C 109.5 . . ?
H13A C13 H13C 109.5 . . ?
H13B C13 H13C 109.5 . . ?

loop_
_geom_bond_atom_site_label_1
_geom_bond_atom_site_label_2
_geom_bond_distance
_geom_bond_site_symmetry_2
_geom_bond_publ_flag
Ag1 Br3 2.6131(5) . ?
Ag1 Br2 2.6480(5) . ?
Ag1 Br1 2.7950(5) . ?
Ag1 Br1 2.8181(5) 5_666 ?
Ag1 Ag1 3.0477(6) 5_666 ?
N1 C13 1.485(6) . ?
N1 C12 1.489(6) . ?
N1 C11 1.495(4) . ?
N1 C11 1.495(4) 7_565 ?
C11 H11A 0.9800 . ?
C11 H11B 0.9800 . ?
C11 H11C 0.9800 . ?
C12 H12A 0.9800 . ?
C12 H12B 0.9800 . ?
C12 H12C 0.9800 . ?
C13 H13A 0.9800 . ?
C13 H13B 0.9800 . ?
C13 H13C 0.9800 . ?
